data_4326480
loop_
_publ_author_name
'Deguang Huang'
'Olga V. Makhlynets'
'Lay Ling Tan'
'Sonny C. Lee'
'Elena V. Rybak-Akimova'
'R. H. Holm'

_publ_section_title
;
 Fast Carbon Dioxide Fixation by
 2,6-Pyridinedicarboxamidato-nickel(II)-hydroxide Complexes: Influence of
 Changes in Reactive Site Environment on Reaction Rates
;
_journal_name_full 'Inorganic Chemistry'
_journal_page_first 10070
_journal_page_last 10081
_journal_paper_doi 10.1021/ic200942u
_journal_volume 50
_journal_year 2011
_chemical_formula_moiety 'C35 H46 N3 Ni O3, C4 H12 N, C4 H10 O'
_chemical_formula_sum 'C43 H68 N4 Ni O4'
_chemical_formula_weight 763.72
_chemical_name_common '[Ni(pyN2iBu)(OH)] (Et4N) Et2O'
_space_group_IT_number 19
_symmetry_cell_setting orthorhombic
_symmetry_space_group_name_Hall 'P 2ac 2ab'
_symmetry_space_group_name_H-M 'P 21 21 21'
_atom_sites_solution_hydrogens geom
_atom_sites_solution_primary direct
_atom_sites_solution_secondary difmap
_audit_creation_method
;
SHELXL-97

Numerous attempts were tried to make a good quality crystal for X-ray
diffraction and this is the best data we can obtain at 110K even large red
block crystals were always deposited during recrystalizations. Probably the
four flexible isobutyl arms on the ligand increase the chance to form
disordered structure in this crystal.

The main structure and the Me4N+ cation of this structure look OK with only
three carbon atoms on one of isobutyl arms disordered in two postions (50/50).
but the solvate ether molecule is not. It shows very strong disorder in the
crystal and finally this ether solvate molecule was treated as disordered
with two equally occupied positions and atoms were described isotropically.
Correspondingly, hydrogen atoms of this ether molecule were not added owing
to disordered carbon atoms.

The temperature factors of all atoms in this model were evened out by using
commands DELU & SIMU and the final refinement of this model gave an accepted 
result checked by CIFcheck program.
;
_cell_angle_alpha 90.00
_cell_angle_beta 90.00
_cell_angle_gamma 90.00
_cell_formula_units_Z 4
_cell_length_a 15.7551(6)
_cell_length_b 16.2340(6)
_cell_length_c 17.6627(7)
_cell_measurement_reflns_used 10717
_cell_measurement_temperature 100(2)
_cell_measurement_theta_max 22.73
_cell_measurement_theta_min 2.31
_cell_volume 4517.6(3)
_computing_cell_refinement 'Bruker SAINT'
_computing_data_collection 'Bruker APEX2'
_computing_data_reduction 'Bruker SAINT'
_computing_molecular_graphics 'Bruker SHELXTL'
_computing_publication_material 'Bruker SHELXTL'
_computing_structure_refinement 'SHELXL-97 (Sheldrick, 1997)'
_computing_structure_solution 'SHELXS-97 (Sheldrick, 1990)'
_diffrn_ambient_temperature 100(2)
_diffrn_measured_fraction_theta_full 0.995
_diffrn_measured_fraction_theta_max 0.995
_diffrn_measurement_device_type 'Bruker APEX-II CCD'
_diffrn_measurement_method '\f and \w scans'
_diffrn_radiation_monochromator graphite
_diffrn_radiation_source 'fine-focus sealed tube'
_diffrn_radiation_type MoK\a
_diffrn_radiation_wavelength 0.71073
_diffrn_reflns_av_R_equivalents 0.0365
_diffrn_reflns_av_sigmaI/netI 0.0384
_diffrn_reflns_limit_h_max 19
_diffrn_reflns_limit_h_min -19
_diffrn_reflns_limit_k_max 19
_diffrn_reflns_limit_k_min -19
_diffrn_reflns_limit_l_max 21
_diffrn_reflns_limit_l_min -21
_diffrn_reflns_number 38336
_diffrn_reflns_theta_full 25.71
_diffrn_reflns_theta_max 25.71
_diffrn_reflns_theta_min 1.70
_diffrn_standards_number 0
_exptl_absorpt_coefficient_mu 0.471
_exptl_absorpt_correction_T_max 0.8914
_exptl_absorpt_correction_T_min 0.8526
_exptl_absorpt_correction_type multi-scan
_exptl_absorpt_process_details SADABS
_exptl_crystal_colour red
_exptl_crystal_density_diffrn 1.123
_exptl_crystal_density_meas ?
_exptl_crystal_description prism
_exptl_crystal_F_000 1656
_exptl_crystal_size_max 0.35
_exptl_crystal_size_mid 0.27
_exptl_crystal_size_min 0.25
_refine_diff_density_max 0.817
_refine_diff_density_min -0.452
_refine_diff_density_rms 0.089
_refine_ls_abs_structure_details 'Flack H D (1983), Acta Cryst. A39, 876-881'
_refine_ls_abs_structure_Flack 0.01(2)
_refine_ls_extinction_method none
_refine_ls_goodness_of_fit_ref 1.062
_refine_ls_hydrogen_treatment constr
_refine_ls_matrix_type full
_refine_ls_number_parameters 493
_refine_ls_number_reflns 8565
_refine_ls_number_restraints 509
_refine_ls_restrained_S_all 1.092
_refine_ls_R_factor_all 0.0837
_refine_ls_R_factor_gt 0.0688
_refine_ls_shift/su_max 0.000
_refine_ls_shift/su_mean 0.000
_refine_ls_structure_factor_coef Fsqd
_refine_ls_weighting_details 'calc w=1/[\s^2^(Fo^2^)+(0.1402P)^2^+2.2759P] where P=(Fo^2^+2Fc^2^)/3'
_refine_ls_weighting_scheme calc
_refine_ls_wR_factor_gt 0.1922
_refine_ls_wR_factor_ref 0.2083
_reflns_number_gt 7188
_reflns_number_total 8565
_reflns_threshold_expression >2sigma(I)
_cod_data_source_file ic200942u_si_001_3.cif
_cod_data_source_block Compound4
_cod_depositor_comments
;
The following automatic conversions were performed:

'_exptl_crystal_density_meas' value 'none' was changed to '?' - the
value is perceived as not measured.

Automatic conversion script
Id: cif_fix_values 3008 2015-01-20 13:52:24Z robertas 
;
_cod_database_code 4326480

loop_
_symmetry_equiv_pos_as_xyz
'x, y, z'
'-x+1/2, -y, z+1/2'
'-x, y+1/2, -z+1/2'
'x+1/2, -y+1/2, -z'

loop_
_atom_site_label
_atom_site_type_symbol
_atom_site_fract_x
_atom_site_fract_y
_atom_site_fract_z
_atom_site_U_iso_or_equiv
_atom_site_adp_type
_atom_site_occupancy
_atom_site_symmetry_multiplicity
_atom_site_calc_flag
_atom_site_refinement_flags
_atom_site_disorder_assembly
_atom_site_disorder_group
Ni1 Ni -0.29191(3) -0.56157(4) 0.13217(3) 0.04245(19) Uani 1 1 d U . .
O1 O -0.0985(2) -0.6560(3) 0.0142(2) 0.0549(9) Uani 1 1 d U . .
O2 O -0.2911(3) -0.3328(2) 0.2128(2) 0.0559(8) Uani 1 1 d U . .
O3 O -0.3831(2) -0.6259(2) 0.1550(2) 0.0554(9) Uani 1 1 d U . .
H3A H -0.4175 -0.5989 0.1816 0.083 Uiso 1 1 calc R . .
N1 N -0.2297(2) -0.6402(3) 0.0735(2) 0.0471(8) Uani 1 1 d U . .
N2 N -0.1987(2) -0.4984(3) 0.11575(19) 0.0430(8) Uani 1 1 d U . .
N3 N -0.3317(2) -0.4666(3) 0.1826(2) 0.0442(8) Uani 1 1 d U . .
N4 N -0.5933(2) -0.7015(2) 0.1438(2) 0.0457(8) Uani 1 1 d DU . .
C1 C -0.1513(3) -0.6162(3) 0.0513(3) 0.0478(9) Uani 1 1 d U . .
C2 C -0.1332(3) -0.5305(3) 0.0773(3) 0.0432(8) Uani 1 1 d U . .
C3 C -0.0598(3) -0.4850(4) 0.0684(3) 0.0484(10) Uani 1 1 d U . .
H3B H -0.0120 -0.5078 0.0432 0.058 Uiso 1 1 calc R . .
C4 C -0.0573(3) -0.4070(4) 0.0965(3) 0.0538(11) Uani 1 1 d U . .
H4A H -0.0071 -0.3752 0.0903 0.065 Uiso 1 1 calc R . .
C5 C -0.1272(3) -0.3725(4) 0.1343(3) 0.0519(10) Uani 1 1 d U . .
H5A H -0.1258 -0.3174 0.1525 0.062 Uiso 1 1 calc R . .
C6 C -0.1976(3) -0.4213(3) 0.1440(2) 0.0455(8) Uani 1 1 d U . .
C7 C -0.2799(3) -0.4012(3) 0.1836(3) 0.0465(9) Uani 1 1 d U . .
C8 C -0.4149(3) -0.4587(3) 0.2166(3) 0.0513(9) Uani 1 1 d U A .
C9 C -0.4243(4) -0.4749(4) 0.2939(4) 0.0626(11) Uani 1 1 d U . .
C10 C -0.5057(4) -0.4708(4) 0.3250(4) 0.0671(12) Uani 1 1 d U . .
H10A H -0.5136 -0.4837 0.3770 0.080 Uiso 1 1 calc R . .
C11 C -0.5734(4) -0.4489(4) 0.2828(3) 0.0625(12) Uani 1 1 d U . .
H11A H -0.6278 -0.4434 0.3055 0.075 Uiso 1 1 calc R . .
C12 C -0.5632(4) -0.4351(5) 0.2087(4) 0.0736(13) Uani 1 1 d U A .
H12A H -0.6113 -0.4221 0.1786 0.088 Uiso 1 1 calc R . .
C13 C -0.4826(4) -0.4393(5) 0.1745(4) 0.0688(10) Uani 1 1 d U . .
C14 C -0.4764(4) -0.4350(5) 0.0879(4) 0.0771(11) Uani 0.50 1 d PDU A 1
H14A H -0.5159 -0.4762 0.0663 0.093 Uiso 0.50 1 calc PR A 1
H14B H -0.4182 -0.4514 0.0729 0.093 Uiso 0.50 1 calc PR A 1
C15 C -0.4971(9) -0.3459(8) 0.0497(7) 0.0837(14) Uani 0.60 1 d PDU A 1
H15A H -0.5527 -0.3271 0.0709 0.100 Uiso 0.60 1 calc PR A 1
C16 C -0.5082(11) -0.3514(11) -0.0364(8) 0.085(2) Uani 0.50 1 d PDU A 1
H16A H -0.5199 -0.2965 -0.0568 0.127 Uiso 0.50 1 calc PR A 1
H16B H -0.5557 -0.3882 -0.0481 0.127 Uiso 0.50 1 calc PR A 1
H16C H -0.4561 -0.3731 -0.0592 0.127 Uiso 0.50 1 calc PR A 1
C17 C -0.4317(7) -0.2879(7) 0.0776(7) 0.0903(17) Uani 0.75 1 d PDU A 1
H17A H -0.4421 -0.2330 0.0564 0.135 Uiso 0.75 1 calc PR A 1
H17B H -0.3754 -0.3071 0.0619 0.135 Uiso 0.75 1 calc PR A 1
H17C H -0.4342 -0.2851 0.1330 0.135 Uiso 0.75 1 calc PR A 1
C14' C -0.4764(4) -0.4350(5) 0.0879(4) 0.0771(11) Uani 0.50 1 d PDU A 2
C15' C -0.4537(12) -0.3523(11) 0.0803(11) 0.0835(16) Uani 0.40 1 d PDU A 2
C16' C -0.4539(12) -0.3388(11) -0.0152(8) 0.089(2) Uani 0.50 1 d PDU A 2
C17' C -0.5093(18) -0.2856(16) 0.1022(12) 0.085(2) Uani 0.25 1 d PDU A 2
C18 C -0.3473(4) -0.4909(4) 0.3476(4) 0.0692(12) Uani 1 1 d U . .
H18A H -0.2980 -0.4583 0.3299 0.083 Uiso 1 1 calc R . .
H18B H -0.3618 -0.4719 0.3992 0.083 Uiso 1 1 calc R . .
C19 C -0.3224(5) -0.5815(4) 0.3508(4) 0.0780(13) Uani 1 1 d U . .
H19A H -0.3033 -0.5994 0.2994 0.094 Uiso 1 1 calc R . .
C20 C -0.2484(6) -0.5925(5) 0.4070(4) 0.0908(18) Uani 1 1 d U . .
H20A H -0.2323 -0.6507 0.4093 0.136 Uiso 1 1 calc R . .
H20B H -0.2662 -0.5739 0.4574 0.136 Uiso 1 1 calc R . .
H20C H -0.1997 -0.5597 0.3901 0.136 Uiso 1 1 calc R . .
C21 C -0.3952(5) -0.6369(4) 0.3763(4) 0.0794(15) Uani 1 1 d U . .
H21A H -0.3731 -0.6917 0.3886 0.119 Uiso 1 1 calc R . .
H21B H -0.4370 -0.6416 0.3354 0.119 Uiso 1 1 calc R . .
H21C H -0.4223 -0.6130 0.4212 0.119 Uiso 1 1 calc R . .
C22 C -0.2611(3) -0.7187(4) 0.0549(3) 0.0520(9) Uani 1 1 d U . .
C23 C -0.3298(3) -0.7259(4) 0.0044(3) 0.0568(10) Uani 1 1 d U . .
C24 C -0.3668(4) -0.8021(4) -0.0056(3) 0.0627(11) Uani 1 1 d U . .
H24A H -0.4159 -0.8069 -0.0365 0.075 Uiso 1 1 calc R . .
C25 C -0.3346(4) -0.8699(4) 0.0276(4) 0.0659(12) Uani 1 1 d U . .
H25A H -0.3601 -0.9219 0.0177 0.079 Uiso 1 1 calc R . .
C26 C -0.2650(4) -0.8659(4) 0.0761(3) 0.0641(11) Uani 1 1 d U . .
H26A H -0.2427 -0.9146 0.0982 0.077 Uiso 1 1 calc R . .
C27 C -0.2283(3) -0.7893(4) 0.0919(3) 0.0549(9) Uani 1 1 d U . .
C28 C -0.1572(4) -0.7823(4) 0.1491(3) 0.0592(11) Uani 1 1 d U . .
H28A H -0.1124 -0.7465 0.1275 0.071 Uiso 1 1 calc R . .
H28B H -0.1323 -0.8376 0.1567 0.071 Uiso 1 1 calc R . .
C29 C -0.1831(4) -0.7474(4) 0.2269(3) 0.0655(12) Uani 1 1 d U . .
H29A H -0.2046 -0.6902 0.2184 0.079 Uiso 1 1 calc R . .
C30 C -0.1044(5) -0.7409(5) 0.2782(4) 0.0795(16) Uani 1 1 d U . .
H30A H -0.1210 -0.7182 0.3274 0.119 Uiso 1 1 calc R . .
H30B H -0.0624 -0.7046 0.2545 0.119 Uiso 1 1 calc R . .
H30C H -0.0797 -0.7957 0.2853 0.119 Uiso 1 1 calc R . .
C31 C -0.2548(5) -0.7966(4) 0.2622(4) 0.0735(15) Uani 1 1 d U . .
H31A H -0.3029 -0.7988 0.2271 0.110 Uiso 1 1 calc R . .
H31B H -0.2727 -0.7700 0.3095 0.110 Uiso 1 1 calc R . .
H31C H -0.2352 -0.8526 0.2731 0.110 Uiso 1 1 calc R . .
C32 C -0.3601(3) -0.6487(4) -0.0348(4) 0.0658(11) Uani 1 1 d U . .
H32A H -0.3101 -0.6211 -0.0573 0.079 Uiso 1 1 calc R . .
H32B H -0.3835 -0.6112 0.0042 0.079 Uiso 1 1 calc R . .
C33 C -0.4270(4) -0.6591(5) -0.0969(4) 0.0795(13) Uani 1 1 d U . .
H33A H -0.4741 -0.6934 -0.0757 0.095 Uiso 1 1 calc R . .
C34 C -0.4631(5) -0.5741(6) -0.1148(5) 0.0933(17) Uani 1 1 d U . .
H34A H -0.4857 -0.5493 -0.0685 0.140 Uiso 1 1 calc R . .
H34B H -0.5088 -0.5795 -0.1522 0.140 Uiso 1 1 calc R . .
H34C H -0.4181 -0.5390 -0.1354 0.140 Uiso 1 1 calc R . .
C35 C -0.3905(4) -0.7049(6) -0.1667(4) 0.0856(17) Uani 1 1 d U . .
H35A H -0.4352 -0.7118 -0.2047 0.128 Uiso 1 1 calc R . .
H35B H -0.3694 -0.7591 -0.1511 0.128 Uiso 1 1 calc R . .
H35C H -0.3438 -0.6728 -0.1883 0.128 Uiso 1 1 calc R . .
C36 C -0.5888(4) -0.6491(4) 0.2120(4) 0.0690(14) Uani 1 1 d DU . .
H36A H -0.5305 -0.6297 0.2189 0.104 Uiso 1 1 calc R . .
H36B H -0.6062 -0.6812 0.2564 0.104 Uiso 1 1 calc R . .
H36C H -0.6268 -0.6018 0.2059 0.104 Uiso 1 1 calc R . .
C37 C -0.6820(3) -0.7312(3) 0.1325(3) 0.0499(10) Uani 1 1 d U . .
H37A H -0.6845 -0.7661 0.0873 0.075 Uiso 1 1 calc R . .
H37B H -0.7200 -0.6839 0.1260 0.075 Uiso 1 1 calc R . .
H37C H -0.6999 -0.7631 0.1769 0.075 Uiso 1 1 calc R . .
C38 C -0.5670(3) -0.6559(4) 0.0748(4) 0.0569(12) Uani 1 1 d U . .
H38A H -0.5085 -0.6363 0.0809 0.085 Uiso 1 1 calc R . .
H38B H -0.6048 -0.6087 0.0671 0.085 Uiso 1 1 calc R . .
H38C H -0.5702 -0.6926 0.0308 0.085 Uiso 1 1 calc R . .
C39 C -0.5364(3) -0.7740(3) 0.1534(3) 0.0516(11) Uani 1 1 d U . .
H39A H -0.4788 -0.7550 0.1648 0.077 Uiso 1 1 calc R . .
H39B H -0.5359 -0.8064 0.1066 0.077 Uiso 1 1 calc R . .
H39C H -0.5572 -0.8082 0.1952 0.077 Uiso 1 1 calc R . .
O4 O -0.3630(16) 0.0590(15) -0.2275(14) 0.193(5) Uiso 0.50 1 d PDU B 1
C40 C -0.288(3) 0.124(3) -0.3769(19) 0.193(5) Uiso 0.50 1 d PDU B 1
C41 C -0.3349(16) 0.1049(15) -0.3016(14) 0.193(5) Uiso 0.80 1 d PDU B 1
C42 C -0.283(2) 0.041(3) -0.186(3) 0.192(5) Uiso 0.30 1 d PDU B 1
C43 C -0.3320(19) -0.007(2) -0.1324(17) 0.192(5) Uiso 0.60 1 d PDU B 1
O4' O -0.2574(15) -0.1464(16) 0.0850(13) 0.197(6) Uiso 0.50 1 d PDU C 2
C40' C -0.376(2) -0.089(2) 0.0074(19) 0.197(6) Uiso 0.50 1 d PDU C 2
C41' C -0.284(2) -0.115(2) 0.0084(18) 0.197(6) Uiso 0.50 1 d PDU C 2
C42' C -0.219(4) -0.091(3) 0.149(3) 0.197(6) Uiso 0.40 1 d PDU C 2
C43' C -0.190(3) -0.071(3) 0.231(2) 0.197(6) Uiso 0.40 1 d PDU C 2

loop_
_atom_site_aniso_label
_atom_site_aniso_U_11
_atom_site_aniso_U_22
_atom_site_aniso_U_33
_atom_site_aniso_U_23
_atom_site_aniso_U_13
_atom_site_aniso_U_12
Ni1 0.0290(3) 0.0551(3) 0.0433(3) -0.0143(3) 0.0058(2) -0.0038(3)
O1 0.0348(15) 0.076(2) 0.0538(18) -0.0224(17) 0.0079(14) -0.0028(15)
O2 0.0513(17) 0.0545(18) 0.0619(19) -0.0133(15) 0.0086(17) -0.0029(17)
O3 0.0358(16) 0.062(2) 0.068(2) -0.0225(18) 0.0173(15) -0.0081(15)
N1 0.0327(16) 0.0606(18) 0.0480(19) -0.0134(16) 0.0023(14) -0.0027(14)
N2 0.0338(15) 0.0591(18) 0.0361(17) -0.0084(14) 0.0011(14) -0.0028(14)
N3 0.0353(16) 0.0548(18) 0.0424(18) -0.0075(15) 0.0063(14) -0.0006(14)
N4 0.0377(16) 0.0472(18) 0.0523(18) 0.0001(15) -0.0016(15) -0.0021(14)
C1 0.0316(17) 0.068(2) 0.044(2) -0.0123(18) 0.0019(16) -0.0001(15)
C2 0.0309(16) 0.066(2) 0.0330(18) -0.0070(16) 0.0004(14) -0.0040(15)
C3 0.0320(18) 0.073(2) 0.040(2) -0.0056(19) 0.0041(16) -0.0062(18)
C4 0.039(2) 0.075(2) 0.048(2) -0.005(2) 0.0026(18) -0.0135(19)
C5 0.0440(19) 0.066(2) 0.046(2) -0.008(2) 0.0043(18) -0.0102(18)
C6 0.0413(17) 0.059(2) 0.0362(18) -0.0049(16) 0.0034(15) -0.0049(16)
C7 0.0411(19) 0.0535(19) 0.0450(19) -0.0069(17) 0.0045(17) -0.0015(16)
C8 0.0413(17) 0.058(2) 0.0548(18) -0.0089(18) 0.0152(15) 0.0002(17)
C9 0.058(2) 0.067(2) 0.063(2) 0.004(2) 0.0194(18) 0.001(2)
C10 0.062(2) 0.071(3) 0.069(3) 0.003(2) 0.025(2) 0.002(2)
C11 0.049(2) 0.066(3) 0.073(2) -0.015(2) 0.0228(19) 0.003(2)
C12 0.048(2) 0.094(3) 0.079(2) -0.001(3) 0.014(2) 0.012(3)
C13 0.0459(18) 0.091(2) 0.069(2) 0.007(2) 0.0133(17) 0.007(2)
C14 0.065(2) 0.091(2) 0.0751(19) 0.013(2) 0.0081(18) 0.008(2)
C15 0.076(3) 0.092(3) 0.084(3) 0.019(3) 0.007(3) 0.009(3)
C16 0.081(5) 0.090(4) 0.084(4) 0.026(4) 0.006(4) 0.010(4)
C17 0.084(4) 0.094(3) 0.094(3) 0.017(3) 0.005(3) 0.007(3)
C14' 0.065(2) 0.091(2) 0.0751(19) 0.013(2) 0.0081(18) 0.008(2)
C15' 0.074(3) 0.091(3) 0.086(3) 0.016(3) 0.004(3) 0.005(3)
C16' 0.085(5) 0.094(4) 0.087(4) 0.025(4) 0.012(4) 0.008(4)
C17' 0.077(4) 0.091(4) 0.088(4) 0.017(4) 0.006(4) 0.007(4)
C18 0.074(3) 0.069(3) 0.065(3) -0.001(2) 0.010(2) -0.003(2)
C19 0.086(3) 0.071(3) 0.077(3) -0.004(2) 0.000(2) 0.004(2)
C20 0.096(4) 0.093(4) 0.083(4) -0.006(3) -0.012(3) 0.009(3)
C21 0.096(4) 0.068(3) 0.074(3) -0.003(3) 0.002(3) 0.001(3)
C22 0.0364(18) 0.067(2) 0.053(2) -0.0207(17) 0.0103(15) -0.0049(16)
C23 0.0359(18) 0.078(2) 0.057(2) -0.0286(19) 0.0115(16) -0.0097(18)
C24 0.045(2) 0.080(2) 0.063(3) -0.032(2) 0.0132(19) -0.016(2)
C25 0.054(2) 0.075(3) 0.069(3) -0.029(2) 0.021(2) -0.021(2)
C26 0.055(2) 0.073(2) 0.065(3) -0.019(2) 0.0217(19) -0.013(2)
C27 0.043(2) 0.065(2) 0.057(2) -0.0172(18) 0.0167(16) -0.0065(17)
C28 0.051(2) 0.068(3) 0.059(2) -0.005(2) 0.0117(18) 0.000(2)
C29 0.062(2) 0.078(3) 0.058(2) -0.007(2) 0.008(2) 0.005(2)
C30 0.073(3) 0.102(4) 0.064(3) -0.012(3) 0.000(3) 0.009(3)
C31 0.078(3) 0.076(3) 0.066(3) 0.001(3) 0.018(3) 0.002(3)
C32 0.039(2) 0.094(3) 0.065(3) -0.020(2) 0.0012(19) -0.007(2)
C33 0.042(2) 0.122(3) 0.074(3) -0.018(3) -0.006(2) -0.011(2)
C34 0.057(3) 0.129(4) 0.094(4) -0.009(3) -0.022(3) -0.010(3)
C35 0.044(3) 0.144(5) 0.069(3) -0.021(3) -0.004(2) -0.010(3)
C36 0.058(3) 0.073(3) 0.076(3) -0.026(3) 0.000(3) -0.007(2)
C37 0.0383(19) 0.064(3) 0.047(2) 0.002(2) 0.0003(19) -0.0109(18)
C38 0.040(2) 0.054(3) 0.077(3) 0.023(2) 0.004(2) -0.002(2)
C39 0.046(2) 0.050(2) 0.059(3) 0.009(2) -0.004(2) 0.0026(19)

loop_
_atom_type_symbol
_atom_type_description
_atom_type_scat_dispersion_real
_atom_type_scat_dispersion_imag
_atom_type_scat_source
C C 0.0033 0.0016 'International Tables Vol C Tables 4.2.6.8 and 6.1.1.4'
H H 0.0000 0.0000 'International Tables Vol C Tables 4.2.6.8 and 6.1.1.4'
N N 0.0061 0.0033 'International Tables Vol C Tables 4.2.6.8 and 6.1.1.4'
O O 0.0106 0.0060 'International Tables Vol C Tables 4.2.6.8 and 6.1.1.4'
Ni Ni 0.3393 1.1124 'International Tables Vol C Tables 4.2.6.8 and 6.1.1.4'

loop_
_geom_angle_atom_site_label_1
_geom_angle_atom_site_label_2
_geom_angle_atom_site_label_3
_geom_angle
N2 Ni1 O3 176.25(18)
N2 Ni1 N3 83.30(17)
O3 Ni1 N3 95.79(16)
N2 Ni1 N1 82.86(17)
O3 Ni1 N1 98.16(17)
N3 Ni1 N1 166.00(17)
Ni1 O3 H3A 109.5
C1 N1 C22 120.9(4)
C1 N1 Ni1 115.6(4)
C22 N1 Ni1 123.4(3)
C2 N2 C6 122.5(4)
C2 N2 Ni1 119.0(3)
C6 N2 Ni1 118.5(3)
C7 N3 C8 118.4(4)
C7 N3 Ni1 116.8(3)
C8 N3 Ni1 124.7(3)
C36 N4 C38 111.7(5)
C36 N4 C39 109.5(4)
C38 N4 C39 108.6(4)
C36 N4 C37 109.9(4)
C38 N4 C37 108.2(4)
C39 N4 C37 108.9(4)
O1 C1 N1 128.0(5)
O1 C1 C2 121.3(4)
N1 C1 C2 110.7(4)
N2 C2 C3 119.7(5)
N2 C2 C1 111.8(4)
C3 C2 C1 128.5(4)
C4 C3 C2 118.8(5)
C4 C3 H3B 120.6
C2 C3 H3B 120.6
C3 C4 C5 121.4(5)
C3 C4 H4A 119.3
C5 C4 H4A 119.3
C6 C5 C4 117.5(5)
C6 C5 H5A 121.2
C4 C5 H5A 121.2
N2 C6 C5 120.0(4)
N2 C6 C7 111.1(4)
C5 C6 C7 128.8(5)
O2 C7 N3 129.1(4)
O2 C7 C6 120.6(4)
N3 C7 C6 110.3(4)
C13 C8 C9 120.1(5)
C13 C8 N3 120.9(5)
C9 C8 N3 118.9(5)
C10 C9 C8 118.2(6)
C10 C9 C18 118.8(5)
C8 C9 C18 122.8(5)
C11 C10 C9 121.4(6)
C11 C10 H10A 119.3
C9 C10 H10A 119.3
C12 C11 C10 119.3(5)
C12 C11 H11A 120.3
C10 C11 H11A 120.3
C11 C12 C13 121.4(6)
C11 C12 H12A 119.3
C13 C12 H12A 119.3
C8 C13 C12 119.5(6)
C8 C13 C14 120.9(5)
C12 C13 C14 118.9(6)
C13 C14 C15 116.1(8)
C13 C14 H14A 108.2
C15 C14 H14A 108.2
C13 C14 H14B 108.2
C15 C14 H14B 108.2
H14A C14 H14B 107.4
C17 C15 C16 116.6(12)
C17 C15 C14 106.7(10)
C16 C15 C14 112.4(11)
C17 C15 H15A 106.9
C16 C15 H15A 106.9
C14 C15 H15A 106.9
C15 C16 H16A 109.5
C15 C16 H16B 109.5
H16A C16 H16B 109.5
C15 C16 H16C 109.5
H16A C16 H16C 109.5
H16B C16 H16C 109.5
C15 C17 H17A 109.5
C15 C17 H17B 109.5
H17A C17 H17B 109.5
C15 C17 H17C 109.5
H17A C17 H17C 109.5
H17B C17 H17C 109.5
C17' C15' C16' 99.7(12)
C19 C18 C9 112.5(6)
C19 C18 H18A 109.1
C9 C18 H18A 109.1
C19 C18 H18B 109.1
C9 C18 H18B 109.1
H18A C18 H18B 107.8
C18 C19 C21 112.8(6)
C18 C19 C20 109.2(6)
C21 C19 C20 108.1(6)
C18 C19 H19A 108.9
C21 C19 H19A 108.9
C20 C19 H19A 108.9
C19 C20 H20A 109.5
C19 C20 H20B 109.5
H20A C20 H20B 109.5
C19 C20 H20C 109.5
H20A C20 H20C 109.5
H20B C20 H20C 109.5
C19 C21 H21A 109.5
C19 C21 H21B 109.5
H21A C21 H21B 109.5
C19 C21 H21C 109.5
H21A C21 H21C 109.5
H21B C21 H21C 109.5
N1 C22 C23 119.6(5)
N1 C22 C27 119.9(5)
C23 C22 C27 120.3(5)
C24 C23 C22 118.8(6)
C24 C23 C32 123.5(5)
C22 C23 C32 117.7(5)
C25 C24 C23 121.2(6)
C25 C24 H24A 119.4
C23 C24 H24A 119.4
C24 C25 C26 121.7(6)
C24 C25 H25A 119.1
C26 C25 H25A 119.1
C25 C26 C27 119.4(7)
C25 C26 H26A 120.3
C27 C26 H26A 120.3
C26 C27 C22 118.4(5)
C26 C27 C28 120.5(6)
C22 C27 C28 121.1(5)
C27 C28 C29 115.3(5)
C27 C28 H28A 108.5
C29 C28 H28A 108.5
C27 C28 H28B 108.5
C29 C28 H28B 108.5
H28A C28 H28B 107.5
C31 C29 C30 113.2(6)
C31 C29 C28 111.8(6)
C30 C29 C28 109.7(5)
C31 C29 H29A 107.3
C30 C29 H29A 107.3
C28 C29 H29A 107.3
C29 C30 H30A 109.5
C29 C30 H30B 109.5
H30A C30 H30B 109.5
C29 C30 H30C 109.5
H30A C30 H30C 109.5
H30B C30 H30C 109.5
C29 C31 H31A 109.5
C29 C31 H31B 109.5
H31A C31 H31B 109.5
C29 C31 H31C 109.5
H31A C31 H31C 109.5
H31B C31 H31C 109.5
C23 C32 C33 117.1(6)
C23 C32 H32A 108.0
C33 C32 H32A 108.0
C23 C32 H32B 108.0
C33 C32 H32B 108.0
H32A C32 H32B 107.3
C34 C33 C32 107.9(6)
C34 C33 C35 114.0(7)
C32 C33 C35 111.5(5)
C34 C33 H33A 107.7
C32 C33 H33A 107.7
C35 C33 H33A 107.7
C33 C34 H34A 109.5
C33 C34 H34B 109.5
H34A C34 H34B 109.5
C33 C34 H34C 109.5
H34A C34 H34C 109.5
H34B C34 H34C 109.5
C33 C35 H35A 109.5
C33 C35 H35B 109.5
H35A C35 H35B 109.5
C33 C35 H35C 109.5
H35A C35 H35C 109.5
H35B C35 H35C 109.5
N4 C36 H36A 109.5
N4 C36 H36B 109.5
H36A C36 H36B 109.5
N4 C36 H36C 109.5
H36A C36 H36C 109.5
H36B C36 H36C 109.5
N4 C37 H37A 109.5
N4 C37 H37B 109.5
H37A C37 H37B 109.5
N4 C37 H37C 109.5
H37A C37 H37C 109.5
H37B C37 H37C 109.5
N4 C38 H38A 109.5
N4 C38 H38B 109.5
H38A C38 H38B 109.5
N4 C38 H38C 109.5
H38A C38 H38C 109.5
H38B C38 H38C 109.5
N4 C39 H39A 109.5
N4 C39 H39B 109.5
H39A C39 H39B 109.5
N4 C39 H39C 109.5
H39A C39 H39C 109.5
H39B C39 H39C 109.5
C42 O4 C41 105(2)
C40 C41 O4 161(3)
C43 C42 O4 88(3)
C41' O4' C42' 124(3)
O4' C41' C40' 112(2)
O4' C42' C43' 155(5)

loop_
_geom_bond_atom_site_label_1
_geom_bond_atom_site_label_2
_geom_bond_distance
Ni1 N2 1.814(4)
Ni1 O3 1.822(3)
Ni1 N3 1.888(4)
Ni1 N1 1.914(4)
O1 C1 1.240(6)
O2 C7 1.238(6)
O3 H3A 0.8400
N1 C1 1.353(6)
N1 C22 1.406(7)
N2 C2 1.340(6)
N2 C6 1.348(7)
N3 C7 1.340(6)
N3 C8 1.447(6)
N4 C36 1.475(6)
N4 C38 1.485(7)
N4 C39 1.489(6)
N4 C37 1.492(6)
C1 C2 1.494(7)
C2 C3 1.381(7)
C3 C4 1.360(8)
C3 H3B 0.9500
C4 C5 1.405(8)
C4 H4A 0.9500
C5 C6 1.374(7)
C5 H5A 0.9500
C6 C7 1.509(6)
C8 C13 1.337(8)
C8 C9 1.399(8)
C9 C10 1.397(8)
C9 C18 1.562(9)
C10 C11 1.349(9)
C10 H10A 0.9500
C11 C12 1.337(9)
C11 H11A 0.9500
C12 C13 1.408(8)
C12 H12A 0.9500
C13 C14 1.535(9)
C14 C15 1.630(15)
C14 H14A 0.9900
C14 H14B 0.9900
C15 C17 1.481(16)
C15 C16 1.533(19)
C15 H15A 1.0000
C16 H16A 0.9800
C16 H16B 0.9800
C16 H16C 0.9800
C17 H17A 0.9800
C17 H17B 0.9800
C17 H17C 0.9800
C15' C17' 1.446(10)
C15' C16' 1.70(2)
C18 C19 1.522(10)
C18 H18A 0.9900
C18 H18B 0.9900
C19 C21 1.525(10)
C19 C20 1.542(10)
C19 H19A 1.0000
C20 H20A 0.9800
C20 H20B 0.9800
C20 H20C 0.9800
C21 H21A 0.9800
C21 H21B 0.9800
C21 H21C 0.9800
C22 C23 1.408(7)
C22 C27 1.418(9)
C23 C24 1.379(8)
C23 C32 1.510(10)
C24 C25 1.346(10)
C24 H24A 0.9500
C25 C26 1.393(9)
C25 H25A 0.9500
C26 C27 1.399(8)
C26 H26A 0.9500
C27 C28 1.512(8)
C28 C29 1.541(8)
C28 H28A 0.9900
C28 H28B 0.9900
C29 C31 1.518(9)
C29 C30 1.539(9)
C29 H29A 1.0000
C30 H30A 0.9800
C30 H30B 0.9800
C30 H30C 0.9800
C31 H31A 0.9800
C31 H31B 0.9800
C31 H31C 0.9800
C32 C33 1.530(8)
C32 H32A 0.9900
C32 H32B 0.9900
C33 C34 1.525(12)
C33 C35 1.551(10)
C33 H33A 1.0000
C34 H34A 0.9800
C34 H34B 0.9800
C34 H34C 0.9800
C35 H35A 0.9800
C35 H35B 0.9800
C35 H35C 0.9800
C36 H36A 0.9800
C36 H36B 0.9800
C36 H36C 0.9800
C37 H37A 0.9800
C37 H37B 0.9800
C37 H37C 0.9800
C38 H38A 0.9800
C38 H38B 0.9800
C38 H38C 0.9800
C39 H39A 0.9800
C39 H39B 0.9800
C39 H39C 0.9800
O4 C42 1.49(3)
O4 C41 1.57(2)
C40 C41 1.55(3)
C42 C43 1.46(3)
O4' C41' 1.51(2)
O4' C42' 1.56(3)
C40' C41' 1.51(3)
C42' C43' 1.56(3)

loop_
_geom_torsion_atom_site_label_1
_geom_torsion_atom_site_label_2
_geom_torsion_atom_site_label_3
_geom_torsion_atom_site_label_4
_geom_torsion
N2 Ni1 N1 C1 2.2(4)
O3 Ni1 N1 C1 -174.1(4)
N3 Ni1 N1 C1 11.0(10)
N2 Ni1 N1 C22 -179.0(4)
O3 Ni1 N1 C22 4.7(5)
N3 Ni1 N1 C22 -170.1(6)
O3 Ni1 N2 C2 104(3)
N3 Ni1 N2 C2 179.7(4)
N1 Ni1 N2 C2 -2.4(3)
O3 Ni1 N2 C6 -75(3)
N3 Ni1 N2 C6 0.9(3)
N1 Ni1 N2 C6 178.8(4)
N2 Ni1 N3 C7 0.5(4)
O3 Ni1 N3 C7 176.8(4)
N1 Ni1 N3 C7 -8.3(10)
N2 Ni1 N3 C8 177.4(4)
O3 Ni1 N3 C8 -6.3(4)
N1 Ni1 N3 C8 168.5(6)
C22 N1 C1 O1 0.0(8)
Ni1 N1 C1 O1 178.9(5)
C22 N1 C1 C2 179.5(5)
Ni1 N1 C1 C2 -1.6(5)
C6 N2 C2 C3 2.8(7)
Ni1 N2 C2 C3 -176.0(4)
C6 N2 C2 C1 -179.1(4)
Ni1 N2 C2 C1 2.1(5)
O1 C1 C2 N2 179.3(5)
N1 C1 C2 N2 -0.2(6)
O1 C1 C2 C3 -2.7(8)
N1 C1 C2 C3 177.7(5)
N2 C2 C3 C4 -2.7(8)
C1 C2 C3 C4 179.5(5)
C2 C3 C4 C5 0.4(8)
C3 C4 C5 C6 1.8(8)
C2 N2 C6 C5 -0.4(7)
Ni1 N2 C6 C5 178.3(4)
C2 N2 C6 C7 179.3(4)
Ni1 N2 C6 C7 -1.9(5)
C4 C5 C6 N2 -1.8(8)
C4 C5 C6 C7 178.4(5)
C8 N3 C7 O2 3.2(8)
Ni1 N3 C7 O2 -179.8(4)
C8 N3 C7 C6 -178.6(4)
Ni1 N3 C7 C6 -1.5(5)
N2 C6 C7 O2 -179.5(4)
C5 C6 C7 O2 0.3(8)
N2 C6 C7 N3 2.1(6)
C5 C6 C7 N3 -178.1(5)
C7 N3 C8 C13 94.8(7)
Ni1 N3 C8 C13 -82.1(7)
C7 N3 C8 C9 -87.8(7)
Ni1 N3 C8 C9 95.4(5)
C13 C8 C9 C10 0.5(9)
N3 C8 C9 C10 -177.0(5)
C13 C8 C9 C18 -175.0(6)
N3 C8 C9 C18 7.6(9)
C8 C9 C10 C11 -2.4(10)
C18 C9 C10 C11 173.2(6)
C9 C10 C11 C12 3.6(11)
C10 C11 C12 C13 -2.9(12)
C9 C8 C13 C12 0.2(11)
N3 C8 C13 C12 177.6(6)
C9 C8 C13 C14 -170.1(7)
N3 C8 C13 C14 7.3(11)
C11 C12 C13 C8 0.9(12)
C11 C12 C13 C14 171.5(8)
C8 C13 C14 C15 -118.9(9)
C12 C13 C14 C15 70.7(11)
C13 C14 C15 C17 63.4(11)
C13 C14 C15 C16 -167.7(10)
C10 C9 C18 C19 95.9(7)
C8 C9 C18 C19 -88.7(8)
C9 C18 C19 C21 -57.7(8)
C9 C18 C19 C20 -177.9(6)
C1 N1 C22 C23 -112.8(5)
Ni1 N1 C22 C23 68.4(6)
C1 N1 C22 C27 72.6(6)
Ni1 N1 C22 C27 -106.2(5)
N1 C22 C23 C24 -171.7(4)
C27 C22 C23 C24 2.9(7)
N1 C22 C23 C32 7.1(7)
C27 C22 C23 C32 -178.3(5)
C22 C23 C24 C25 -4.8(8)
C32 C23 C24 C25 176.5(5)
C23 C24 C25 C26 2.8(8)
C24 C25 C26 C27 1.2(8)
C25 C26 C27 C22 -3.0(7)
C25 C26 C27 C28 175.1(5)
N1 C22 C27 C26 175.6(4)
C23 C22 C27 C26 0.9(7)
N1 C22 C27 C28 -2.5(7)
C23 C22 C27 C28 -177.2(4)
C26 C27 C28 C29 -103.2(6)
C22 C27 C28 C29 74.8(7)
C27 C28 C29 C31 55.5(8)
C27 C28 C29 C30 -178.1(6)
C24 C23 C32 C33 -8.9(8)
C22 C23 C32 C33 172.4(5)
C23 C32 C33 C34 166.7(6)
C23 C32 C33 C35 -67.4(8)
C42 O4 C41 C40 53(9)
C41 O4 C42 C43 -173(3)
C42' O4' C41' C40' -91(4)
C41' O4' C42' C43' 167(10)
